data_7043026
loop_
_publ_author_name
'Hill, Anthony'
'Ward, Jas S.'

_publ_section_title
;
 Synthetic and Structural Studies of Phosphine Coordinated Boronium Salts
;
_journal_name_full 'Dalton Trans.'
_journal_paper_doi 10.1039/C7DT01023K
_journal_year 2017
_chemical_compound_source 'Research School of Chemistry'
_chemical_formula_moiety 'C16 H24 B1 P2, As1 F6'
_chemical_formula_sum 'C16 H24 As B F6 P2'
_chemical_formula_weight 478.03
_space_group_IT_number 14
_symmetry_cell_setting monoclinic
_symmetry_space_group_name_Hall '-P 2yn'
_symmetry_space_group_name_H-M 'P 1 21/n 1'
_atom_sites_solution_hydrogens difmap
_atom_sites_solution_primary other
_audit_creation_date 14-02-10
_audit_creation_method CRYSTALS_ver_14.23
_audit_update_record
;
2017-02-03 deposited with the CCDC.
2017-05-12 downloaded from the CCDC.
;
_cell_angle_alpha 90
_cell_angle_beta 93.3927(5)
_cell_angle_gamma 90
_cell_formula_units_Z 12
_cell_length_a 11.03020(10)
_cell_length_b 16.4541(2)
_cell_length_c 35.0725(5)
_cell_measurement_reflns_used 96362
_cell_measurement_temperature 200
_cell_measurement_theta_max 27
_cell_measurement_theta_min 2.55
_cell_volume 6354.22(13)
_computing_cell_refinement 'DENZO/SCALEPACK (Otwinowski & Minor, 1997)'
_computing_data_collection 'COLLECT (Nonius, 2001).'
_computing_data_reduction 'DENZO/SCALEPACK (Otwinowski & Minor, 1997)'
_computing_molecular_graphics 'Ortep-3 for windows (Farrugia, 1997)'
_computing_publication_material 'CRYSTALS (Betteridge et al., 2003)'
_computing_structure_refinement 'CRYSTALS (Betteridge et al., 2003)'
_computing_structure_solution 'Superflip (Palatinus & Chapuis, 2007)'
_diffrn_ambient_temperature 200
_diffrn_measured_fraction_theta_full 0.998
_diffrn_measured_fraction_theta_max 0.998
_diffrn_measurement_device Area
_diffrn_measurement_device_type 'Nonius KappaCCD'
_diffrn_measurement_method \w
_diffrn_radiation_monochromator graphite
_diffrn_radiation_type 'Mo K\a'
_diffrn_radiation_wavelength 0.71073
_diffrn_reflns_av_R_equivalents 0.070
_diffrn_reflns_limit_h_max 14
_diffrn_reflns_limit_h_min -14
_diffrn_reflns_limit_k_max 21
_diffrn_reflns_limit_k_min -20
_diffrn_reflns_limit_l_max 45
_diffrn_reflns_limit_l_min -45
_diffrn_reflns_number 77060
_diffrn_reflns_theta_full 27.477
_diffrn_reflns_theta_max 27.477
_diffrn_reflns_theta_min 2.562
_diffrn_standards_number 0
_exptl_absorpt_coefficient_mu 1.804
_exptl_absorpt_correction_T_max 0.882
_exptl_absorpt_correction_T_min 0.790
_exptl_absorpt_correction_type multi-scan
_exptl_absorpt_process_details
;
multi-scan from symmetry-related measurements 
 Sortav (Blessing 1995)
;
_exptl_crystal_colour colourless
_exptl_crystal_density_diffrn 1.499
_exptl_crystal_density_method 'not measured'
_exptl_crystal_description lath
_exptl_crystal_F_000 2904
_exptl_crystal_size_max 0.420
_exptl_crystal_size_mid 0.140
_exptl_crystal_size_min 0.070
_refine_diff_density_max 1.80
_refine_diff_density_min -1.28
_refine_ls_extinction_method None
_refine_ls_goodness_of_fit_ref 0.9629
_refine_ls_hydrogen_treatment noref
_refine_ls_matrix_type full
_refine_ls_number_parameters 703
_refine_ls_number_reflns 14557
_refine_ls_number_restraints 36
_refine_ls_R_factor_all 0.0894
_refine_ls_R_factor_gt 0.0607
_refine_ls_shift/su_max 0.0008437
_refine_ls_shift/su_mean 0.0000261
_refine_ls_structure_factor_coef Fsqd
_refine_ls_weighting_details
;
 Method, part 1, Chebychev polynomial, (Watkin, 1994, Prince, 1982) 
 [weight] = 1.0/[A~0~*T~0~(x)+A~1~*T~1~(x) ... +A~n-1~]*T~n-1~(x)] 
 where A~i~ are the Chebychev coefficients listed below and x= Fcalc/Fmax 
 Method = Robust Weighting (Prince, 1982) 
 W = [weight] * [1-(deltaF/6*sigmaF)^2^]^2^ 
 A~i~ are: 
 19.8 28.6 13.9 3.40 
;
_refine_ls_weighting_scheme calc
_refine_ls_wR_factor_all 0.1606
_refine_ls_wR_factor_gt 0.1419
_refine_ls_wR_factor_ref 0.1606
_reflns_limit_h_max 14
_reflns_limit_h_min -14
_reflns_limit_k_max 21
_reflns_limit_k_min 0
_reflns_limit_l_max 45
_reflns_limit_l_min 0
_reflns_number_gt 10395
_reflns_number_total 14566
_reflns_threshold_expression I>2.0\s(I)
_oxford_diffrn_Wilson_B_factor 2.84
_oxford_diffrn_Wilson_scale 56.53
_oxford_refine_ls_r_factor_ref 0.0894
_oxford_refine_ls_scale 0.16026(7)
_oxford_reflns_number_all 14557
_oxford_reflns_threshold_expression_ref I>-10.0\s(I)
_oxford_structure_analysis_title 'jas138 At 9:40 on 10/ 2'
_cod_data_source_file c7dt01023k2.cif
_cod_data_source_block jas138
_cod_depositor_comments
;
The following automatic conversions were performed:

'_atom_sites_solution_primary' value 'Other' changed to 'other'
according to
/home/data/users/saulius/crontab/automatic-downloads/rss-feeds/RSC/lib/dictionaries/cif_core.dic
dictionary named 'cif_core.dic' version 2.4.2 from 2011-04-26.

Automatic conversion script
Id: cif_fix_values 4973 2017-02-22 13:04:09Z antanas 
;
_cod_original_sg_symbol_H-M 'P 21/n '
_cod_original_formula_sum 'C16 H24 As1 B1 F6 P2'
_cod_database_code 7043026

loop_
_symmetry_equiv_pos_as_xyz
x,y,z
-x,-y,-z
x+1/2,-y+1/2,z+1/2
-x+1/2,y+1/2,-z+1/2

loop_
_atom_site_label
_atom_site_type_symbol
_atom_site_fract_x
_atom_site_fract_y
_atom_site_fract_z
_atom_site_U_iso_or_equiv
_atom_site_occupancy
_atom_site_adp_type
_atom_site_refinement_flags_adp
As1 As 0.16715(5) 0.84448(3) 0.559354(15) 0.0374 1.0000 Uani .
As2 As 0.34634(5) 0.34492(3) 0.565764(15) 0.0377 1.0000 Uani .
As3 As 0.78972(5) 0.28853(4) 0.749662(18) 0.0462 1.0000 Uani .
B1 B 0.9291(5) 0.5457(4) 0.62832(18) 0.0419 1.0000 Uani .
B2 B 0.6166(5) 0.0413(4) 0.63018(16) 0.0355 1.0000 Uani .
B3 B 0.2455(6) 0.1045(4) 0.68330(17) 0.0444 1.0000 Uani .
F1 F 0.2652(4) 0.8672(2) 0.59731(11) 0.0717 1.0000 Uani .
F2 F 0.2878(3) 0.8437(3) 0.53096(11) 0.0694 1.0000 Uani .
F3 F 0.1899(3) 0.7431(2) 0.56855(11) 0.0556 1.0000 Uani .
F4 F 0.1440(4) 0.9458(2) 0.55058(12) 0.0684 1.0000 Uani .
F5 F 0.0478(4) 0.8440(3) 0.58796(14) 0.0848 1.0000 Uani .
F6 F 0.0721(4) 0.8201(3) 0.52087(13) 0.0827 1.0000 Uani .
F11 F 0.3631(4) 0.4457(2) 0.55625(14) 0.0763 1.0000 Uani .
F12 F 0.2141(3) 0.3429(3) 0.53784(12) 0.0696 1.0000 Uani .
F13 F 0.3288(4) 0.2452(2) 0.57609(16) 0.0862 1.0000 Uani .
F14 F 0.2624(5) 0.3694(3) 0.60327(12) 0.0871 1.0000 Uani .
F15 F 0.4761(4) 0.3472(3) 0.59462(15) 0.0866 1.0000 Uani .
F16 F 0.4260(4) 0.3205(3) 0.52765(15) 0.1011 1.0000 Uani .
F21 F 0.6926(5) 0.3653(4) 0.7397(2) 0.1255 1.0000 Uani U
F22 F 0.8851(5) 0.2112(3) 0.7608(2) 0.1220 1.0000 Uani U
F23 F 0.6947(5) 0.2566(5) 0.7817(2) 0.1419 1.0000 Uani U
F24 F 0.8638(6) 0.3423(5) 0.7840(2) 0.1607 1.0000 Uani U
F25 F 0.7131(6) 0.2353(5) 0.7169(2) 0.1703 1.0000 Uani U
F26 F 0.8861(6) 0.3262(6) 0.7195(2) 0.1655 1.0000 Uani U
P1 P 0.94041(12) 0.55890(8) 0.57419(4) 0.0357 1.0000 Uani .
P2 P 0.76803(11) 0.52646(8) 0.64457(4) 0.0355 1.0000 Uani .
P3 P 0.78370(11) 0.01980(8) 0.64493(4) 0.0344 1.0000 Uani .
P4 P 0.57869(11) 0.05490(8) 0.57600(4) 0.0334 1.0000 Uani .
P5 P 0.28473(12) 0.21225(8) 0.70173(4) 0.0388 1.0000 Uani .
P6 P 0.32239(13) 0.01987(8) 0.71368(4) 0.0395 1.0000 Uani .
C1 C 0.8860(6) 0.6555(3) 0.55650(17) 0.0490 1.0000 Uani .
C2 C 1.0983(5) 0.5521(4) 0.56322(19) 0.0513 1.0000 Uani .
C3 C 0.7170(5) 0.4238(3) 0.63529(17) 0.0462 1.0000 Uani .
C4 C 0.7718(6) 0.5391(4) 0.69573(15) 0.0494 1.0000 Uani .
C11 C 0.8588(4) 0.4801(3) 0.54763(14) 0.0360 1.0000 Uani .
C12 C 0.7424(5) 0.4943(3) 0.53114(15) 0.0413 1.0000 Uani .
C13 C 0.6755(5) 0.4304(4) 0.51490(16) 0.0470 1.0000 Uani .
C14 C 0.7243(6) 0.3533(4) 0.51423(16) 0.0510 1.0000 Uani .
C15 C 0.8404(6) 0.3390(3) 0.52942(17) 0.0516 1.0000 Uani .
C16 C 0.9074(5) 0.4021(3) 0.54648(16) 0.0454 1.0000 Uani .
C21 C 0.6540(4) 0.5957(3) 0.62514(13) 0.0353 1.0000 Uani .
C22 C 0.6633(5) 0.6776(4) 0.63515(17) 0.0462 1.0000 Uani .
C23 C 0.5777(6) 0.7327(4) 0.6209(2) 0.0574 1.0000 Uani .
C24 C 0.4828(6) 0.7068(4) 0.59617(19) 0.0557 1.0000 Uani .
C25 C 0.4725(5) 0.6262(4) 0.58666(17) 0.0517 1.0000 Uani .
C26 C 0.5578(5) 0.5699(3) 0.60078(15) 0.0421 1.0000 Uani .
C31 C 0.8062(5) 0.0320(4) 0.69625(16) 0.0513 1.0000 Uani .
C32 C 0.8294(5) -0.0826(4) 0.63495(18) 0.0501 1.0000 Uani .
C33 C 0.6249(6) 0.1516(3) 0.55759(16) 0.0464 1.0000 Uani .
C34 C 0.4164(5) 0.0496(4) 0.56733(17) 0.0469 1.0000 Uani .
C41 C 0.8857(4) 0.0896(3) 0.62375(15) 0.0370 1.0000 Uani .
C42 C 0.9769(5) 0.0634(3) 0.60091(15) 0.0408 1.0000 Uani .
C43 C 1.0513(5) 0.1201(4) 0.58421(17) 0.0494 1.0000 Uani .
C44 C 1.0346(5) 0.2014(4) 0.59082(19) 0.0552 1.0000 Uani .
C45 C 0.9462(6) 0.2279(4) 0.6137(2) 0.0539 1.0000 Uani .
C46 C 0.8706(5) 0.1721(3) 0.63025(17) 0.0444 1.0000 Uani .
C51 C 0.6464(4) -0.0238(3) 0.54861(13) 0.0356 1.0000 Uani .
C52 C 0.5944(5) -0.1009(3) 0.54656(15) 0.0439 1.0000 Uani .
C53 C 0.6527(6) -0.1640(3) 0.52893(18) 0.0545 1.0000 Uani .
C54 C 0.7645(6) -0.1514(4) 0.51421(17) 0.0506 1.0000 Uani .
C55 C 0.8170(5) -0.0751(4) 0.51613(15) 0.0457 1.0000 Uani .
C56 C 0.7579(5) -0.0117(3) 0.53297(14) 0.0400 1.0000 Uani .
C61 C 0.4292(6) 0.2452(4) 0.68563(19) 0.0571 1.0000 Uani .
C62 C 0.1740(6) 0.2843(4) 0.68349(18) 0.0545 1.0000 Uani .
C63 C 0.4796(5) 0.0354(4) 0.72684(16) 0.0492 1.0000 Uani .
C64 C 0.3150(7) -0.0732(4) 0.68691(19) 0.0651 1.0000 Uani .
C71 C 0.2873(5) 0.2203(3) 0.75306(14) 0.0377 1.0000 Uani .
C72 C 0.3913(6) 0.2392(4) 0.77558(18) 0.0537 1.0000 Uani .
C73 C 0.3876(9) 0.2413(4) 0.8150(2) 0.0743 1.0000 Uani .
C74 C 0.2804(10) 0.2244(4) 0.8319(2) 0.0800 1.0000 Uani .
C75 C 0.1778(8) 0.2065(4) 0.8101(2) 0.0664 1.0000 Uani .
C76 C 0.1804(6) 0.2042(4) 0.77022(17) 0.0495 1.0000 Uani .
C81 C 0.2472(5) 0.0012(3) 0.75721(15) 0.0388 1.0000 Uani .
C82 C 0.3025(5) 0.0157(3) 0.79297(15) 0.0426 1.0000 Uani .
C83 C 0.2390(6) 0.0036(4) 0.82575(17) 0.0529 1.0000 Uani .
C84 C 0.1215(6) -0.0230(4) 0.82254(19) 0.0567 1.0000 Uani .
C85 C 0.0652(5) -0.0377(4) 0.7874(2) 0.0613 1.0000 Uani .
C86 C 0.1278(5) -0.0263(4) 0.75448(18) 0.0499 1.0000 Uani .
H1 H 0.9641 0.6014 0.6425 0.0500 1.0000 Uiso .
H2 H 0.9865 0.4938 0.6376 0.0500 1.0000 Uiso .
H3 H 0.5900 0.0973 0.6446 0.0424 1.0000 Uiso .
H4 H 0.5623 -0.0099 0.6400 0.0424 1.0000 Uiso .
H5 H 0.1466 0.0963 0.6833 0.0533 1.0000 Uiso .
H6 H 0.2746 0.0991 0.6540 0.0533 1.0000 Uiso .
H11 H 0.8029 0.6616 0.5617 0.0585 1.0000 Uiso .
H12 H 0.9321 0.6979 0.5688 0.0585 1.0000 Uiso .
H13 H 0.8941 0.6582 0.5297 0.0585 1.0000 Uiso .
H21 H 1.1308 0.5017 0.5722 0.0613 1.0000 Uiso .
H22 H 1.1425 0.5954 0.5754 0.0613 1.0000 Uiso .
H23 H 1.1045 0.5558 0.5364 0.0613 1.0000 Uiso .
H31 H 0.7134 0.4140 0.6085 0.0552 1.0000 Uiso .
H32 H 0.6386 0.4168 0.6446 0.0552 1.0000 Uiso .
H33 H 0.7722 0.3868 0.6477 0.0552 1.0000 Uiso .
H41 H 0.7983 0.5925 0.7022 0.0589 1.0000 Uiso .
H42 H 0.6927 0.5307 0.7044 0.0589 1.0000 Uiso .
H43 H 0.8263 0.5007 0.7075 0.0589 1.0000 Uiso .
H121 H 0.7091 0.5475 0.5310 0.0492 1.0000 Uiso .
H131 H 0.5957 0.4398 0.5042 0.0561 1.0000 Uiso .
H141 H 0.6777 0.3098 0.5033 0.0609 1.0000 Uiso .
H151 H 0.8748 0.2863 0.5282 0.0613 1.0000 Uiso .
H161 H 0.9868 0.3919 0.5575 0.0540 1.0000 Uiso .
H221 H 0.7288 0.6956 0.6518 0.0554 1.0000 Uiso .
H231 H 0.5840 0.7883 0.6280 0.0684 1.0000 Uiso .
H241 H 0.4249 0.7449 0.5858 0.0661 1.0000 Uiso .
H251 H 0.4063 0.6086 0.5702 0.0616 1.0000 Uiso .
H261 H 0.5501 0.5142 0.5939 0.0501 1.0000 Uiso .
H311 H 0.7832 0.0854 0.7032 0.0613 1.0000 Uiso .
H312 H 0.8893 0.0234 0.7038 0.0613 1.0000 Uiso .
H313 H 0.7577 -0.0064 0.7087 0.0613 1.0000 Uiso .
H321 H 0.8195 -0.0923 0.6083 0.0599 1.0000 Uiso .
H322 H 0.9123 -0.0897 0.6432 0.0599 1.0000 Uiso .
H323 H 0.7807 -0.1196 0.6481 0.0599 1.0000 Uiso .
H331 H 0.7102 0.1573 0.5616 0.0554 1.0000 Uiso .
H332 H 0.5856 0.1940 0.5705 0.0554 1.0000 Uiso .
H333 H 0.6025 0.1545 0.5311 0.0554 1.0000 Uiso .
H341 H 0.3877 -0.0006 0.5766 0.0562 1.0000 Uiso .
H342 H 0.3795 0.0932 0.5801 0.0562 1.0000 Uiso .
H343 H 0.3965 0.0536 0.5407 0.0562 1.0000 Uiso .
H421 H 0.9886 0.0071 0.5967 0.0486 1.0000 Uiso .
H431 H 1.1132 0.1026 0.5684 0.0588 1.0000 Uiso .
H441 H 1.0851 0.2400 0.5793 0.0659 1.0000 Uiso .
H451 H 0.9365 0.2843 0.6184 0.0646 1.0000 Uiso .
H461 H 0.8087 0.1903 0.6459 0.0531 1.0000 Uiso .
H521 H 0.5186 -0.1104 0.5573 0.0523 1.0000 Uiso .
H531 H 0.6155 -0.2161 0.5269 0.0647 1.0000 Uiso .
H541 H 0.8055 -0.1952 0.5028 0.0603 1.0000 Uiso .
H551 H 0.8937 -0.0663 0.5059 0.0545 1.0000 Uiso .
H561 H 0.7940 0.0408 0.5339 0.0475 1.0000 Uiso .
H611 H 0.4908 0.2086 0.6947 0.0680 1.0000 Uiso .
H612 H 0.4470 0.2981 0.6952 0.0680 1.0000 Uiso .
H613 H 0.4254 0.2464 0.6585 0.0680 1.0000 Uiso .
H621 H 0.0961 0.2693 0.6913 0.0650 1.0000 Uiso .
H622 H 0.1944 0.3369 0.6932 0.0650 1.0000 Uiso .
H623 H 0.1729 0.2851 0.6564 0.0650 1.0000 Uiso .
H631 H 0.4891 0.0841 0.7411 0.0588 1.0000 Uiso .
H632 H 0.5094 -0.0092 0.7418 0.0588 1.0000 Uiso .
H633 H 0.5236 0.0393 0.7044 0.0588 1.0000 Uiso .
H641 H 0.2330 -0.0848 0.6791 0.0779 1.0000 Uiso .
H642 H 0.3472 -0.1163 0.7025 0.0779 1.0000 Uiso .
H643 H 0.3614 -0.0679 0.6651 0.0779 1.0000 Uiso .
H721 H 0.4652 0.2508 0.7639 0.0642 1.0000 Uiso .
H731 H 0.4587 0.2542 0.8304 0.0889 1.0000 Uiso .
H741 H 0.2785 0.2252 0.8589 0.0954 1.0000 Uiso .
H751 H 0.1042 0.1958 0.8218 0.0791 1.0000 Uiso .
H761 H 0.1088 0.1917 0.7551 0.0590 1.0000 Uiso .
H821 H 0.3843 0.0340 0.7953 0.0508 1.0000 Uiso .
H831 H 0.2774 0.0139 0.8502 0.0629 1.0000 Uiso .
H841 H 0.0786 -0.0313 0.8449 0.0679 1.0000 Uiso .
H851 H -0.0168 -0.0558 0.7854 0.0732 1.0000 Uiso .
H861 H 0.0889 -0.0372 0.7301 0.0596 1.0000 Uiso .

loop_
_atom_site_aniso_label
_atom_site_aniso_U_11
_atom_site_aniso_U_22
_atom_site_aniso_U_33
_atom_site_aniso_U_23
_atom_site_aniso_U_13
_atom_site_aniso_U_12
As1 0.0380(3) 0.0347(3) 0.0399(3) 0.0004(2) 0.0071(2) 0.0019(2)
As2 0.0376(3) 0.0334(3) 0.0418(3) -0.0017(2) 0.0002(2) -0.0030(2)
As3 0.0437(3) 0.0430(3) 0.0519(3) 0.0022(2) 0.0012(2) 0.0038(2)
B1 0.034(3) 0.051(3) 0.040(3) -0.002(3) 0.001(2) -0.006(3)
B2 0.031(3) 0.043(3) 0.033(3) -0.001(2) 0.002(2) 0.003(2)
B3 0.053(4) 0.045(3) 0.034(3) -0.002(2) -0.007(3) -0.001(3)
F1 0.096(3) 0.060(2) 0.057(2) -0.0086(18) -0.018(2) -0.014(2)
F2 0.064(2) 0.076(3) 0.073(2) 0.013(2) 0.036(2) 0.014(2)
F3 0.062(2) 0.0366(17) 0.068(2) 0.0028(16) 0.0020(17) -0.0003(15)
F4 0.085(3) 0.0402(19) 0.082(3) 0.0125(18) 0.023(2) 0.0133(18)
F5 0.081(3) 0.068(3) 0.111(4) 0.001(2) 0.062(3) 0.005(2)
F6 0.076(3) 0.090(3) 0.078(3) -0.021(2) -0.034(2) 0.024(2)
F11 0.080(3) 0.043(2) 0.104(3) 0.021(2) -0.015(2) -0.0157(19)
F12 0.054(2) 0.076(3) 0.076(3) 0.006(2) -0.0221(19) -0.0131(19)
F13 0.070(3) 0.037(2) 0.150(4) 0.017(2) -0.002(3) -0.0026(18)
F14 0.100(3) 0.102(4) 0.062(3) -0.015(2) 0.030(2) 0.000(3)
F15 0.068(3) 0.074(3) 0.112(4) 0.015(3) -0.044(3) -0.013(2)
F16 0.084(3) 0.118(4) 0.106(4) -0.047(3) 0.054(3) -0.024(3)
F21 0.096(3) 0.102(4) 0.178(5) 0.056(4) 0.006(3) 0.042(3)
F22 0.067(3) 0.093(3) 0.205(5) 0.027(4) -0.002(3) 0.032(3)
F23 0.080(3) 0.171(5) 0.177(5) 0.076(4) 0.033(3) 0.016(3)
F24 0.118(4) 0.163(5) 0.195(6) -0.075(5) -0.045(4) 0.006(4)
F25 0.117(4) 0.185(5) 0.201(5) -0.109(5) -0.056(4) 0.036(4)
F26 0.111(4) 0.210(6) 0.180(5) 0.059(5) 0.047(4) 0.022(4)
P1 0.0367(6) 0.0328(6) 0.0380(6) 0.0019(5) 0.0040(5) -0.0010(5)
P2 0.0343(6) 0.0381(6) 0.0338(6) -0.0002(5) -0.0007(5) -0.0035(5)
P3 0.0314(6) 0.0376(6) 0.0343(6) 0.0017(5) 0.0036(5) 0.0028(5)
P4 0.0342(6) 0.0336(6) 0.0323(6) 0.0009(5) 0.0023(5) 0.0002(5)
P5 0.0395(7) 0.0384(7) 0.0383(7) 0.0029(5) 0.0010(5) 0.0009(5)
P6 0.0495(7) 0.0354(6) 0.0335(6) -0.0024(5) 0.0020(5) -0.0019(6)
C1 0.058(3) 0.037(3) 0.051(3) 0.008(2) -0.003(3) -0.005(2)
C2 0.041(3) 0.048(3) 0.066(4) 0.000(3) 0.011(3) -0.005(2)
C3 0.045(3) 0.038(3) 0.056(3) 0.000(2) 0.009(2) -0.003(2)
C4 0.057(3) 0.056(3) 0.035(3) 0.004(2) -0.001(2) -0.003(3)
C11 0.037(2) 0.036(2) 0.036(2) 0.002(2) 0.0061(19) 0.000(2)
C12 0.041(3) 0.039(3) 0.044(3) 0.002(2) 0.010(2) 0.002(2)
C13 0.046(3) 0.052(3) 0.043(3) -0.004(2) 0.002(2) -0.012(2)
C14 0.062(4) 0.048(3) 0.043(3) 0.000(2) 0.003(3) -0.019(3)
C15 0.073(4) 0.033(3) 0.050(3) -0.004(2) 0.007(3) 0.002(3)
C16 0.052(3) 0.038(3) 0.046(3) 0.000(2) 0.002(2) 0.001(2)
C21 0.032(2) 0.044(3) 0.031(2) 0.001(2) 0.0030(18) -0.001(2)
C22 0.044(3) 0.044(3) 0.050(3) -0.004(2) -0.001(2) -0.002(2)
C23 0.062(4) 0.042(3) 0.069(4) 0.006(3) 0.007(3) 0.006(3)
C24 0.047(3) 0.062(4) 0.059(4) 0.015(3) 0.004(3) 0.008(3)
C25 0.039(3) 0.067(4) 0.048(3) 0.007(3) -0.003(2) -0.001(3)
C26 0.042(3) 0.050(3) 0.035(3) -0.003(2) 0.001(2) -0.003(2)
C31 0.045(3) 0.071(4) 0.037(3) 0.008(3) -0.004(2) 0.002(3)
C32 0.048(3) 0.042(3) 0.061(4) 0.002(3) 0.010(3) 0.001(2)
C33 0.061(3) 0.033(3) 0.044(3) 0.003(2) 0.002(2) 0.000(2)
C34 0.035(3) 0.052(3) 0.053(3) 0.001(3) -0.006(2) 0.004(2)
C41 0.031(2) 0.039(3) 0.041(3) 0.001(2) 0.0013(19) -0.002(2)
C42 0.037(3) 0.046(3) 0.040(3) -0.001(2) 0.006(2) -0.001(2)
C43 0.039(3) 0.062(4) 0.048(3) 0.001(3) 0.006(2) -0.005(3)
C44 0.044(3) 0.058(4) 0.063(4) 0.004(3) 0.004(3) -0.016(3)
C45 0.050(3) 0.040(3) 0.071(4) 0.002(3) -0.004(3) -0.007(2)
C46 0.040(3) 0.040(3) 0.055(3) -0.004(2) 0.007(2) -0.002(2)
C51 0.041(3) 0.034(2) 0.031(2) 0.0015(19) -0.0032(19) 0.000(2)
C52 0.052(3) 0.040(3) 0.040(3) 0.000(2) 0.004(2) -0.003(2)
C53 0.074(4) 0.034(3) 0.055(3) -0.001(3) 0.002(3) -0.001(3)
C54 0.064(4) 0.042(3) 0.046(3) -0.007(2) 0.003(3) 0.015(3)
C55 0.045(3) 0.055(3) 0.036(3) 0.001(2) 0.001(2) 0.009(2)
C56 0.041(3) 0.043(3) 0.036(3) 0.002(2) 0.002(2) 0.003(2)
C61 0.053(3) 0.058(4) 0.062(4) 0.007(3) 0.015(3) -0.003(3)
C62 0.058(4) 0.051(3) 0.053(3) 0.012(3) -0.003(3) 0.012(3)
C63 0.049(3) 0.055(3) 0.045(3) 0.007(3) 0.012(2) 0.012(3)
C64 0.098(5) 0.048(4) 0.050(4) -0.015(3) 0.008(3) -0.004(3)
C71 0.045(3) 0.031(2) 0.036(2) -0.003(2) 0.000(2) 0.003(2)
C72 0.054(3) 0.049(3) 0.056(3) -0.013(3) -0.015(3) 0.003(3)
C73 0.113(6) 0.047(4) 0.058(4) -0.010(3) -0.039(4) 0.016(4)
C74 0.151(9) 0.045(4) 0.043(4) -0.003(3) 0.002(5) 0.029(5)
C75 0.105(6) 0.047(4) 0.049(4) -0.001(3) 0.028(4) 0.014(4)
C76 0.055(3) 0.045(3) 0.048(3) -0.003(2) 0.004(3) 0.006(3)
C81 0.041(3) 0.036(3) 0.040(3) 0.003(2) 0.003(2) 0.001(2)
C82 0.047(3) 0.040(3) 0.041(3) -0.002(2) 0.007(2) -0.006(2)
C83 0.062(4) 0.056(4) 0.042(3) -0.003(3) 0.007(3) -0.005(3)
C84 0.063(4) 0.053(3) 0.057(4) 0.010(3) 0.027(3) 0.011(3)
C85 0.040(3) 0.060(4) 0.085(5) 0.010(3) 0.014(3) 0.001(3)
C86 0.043(3) 0.050(3) 0.056(3) 0.001(3) -0.006(2) 0.004(2)

loop_
_atom_type_symbol
_atom_type_scat_dispersion_real
_atom_type_scat_dispersion_imag
_atom_type_scat_Cromer_Mann_a1
_atom_type_scat_Cromer_Mann_b1
_atom_type_scat_Cromer_Mann_a2
_atom_type_scat_Cromer_Mann_b2
_atom_type_scat_Cromer_Mann_a3
_atom_type_scat_Cromer_Mann_b3
_atom_type_scat_Cromer_Mann_a4
_atom_type_scat_Cromer_Mann_b4
_atom_type_scat_Cromer_Mann_c
_atom_type_scat_source
C 0.0033 0.0016 2.3100 20.8439 1.0200 10.2075 1.5886 0.5687 0.8650 51.6512 0.2156 'International Tables Vol C 4.2.6.8 and 6.1.1.4'
H 0.0000 0.0000 0.4930 10.5109 0.3229 26.1257 0.1402 3.1424 0.0408 57.7998 0.0030 'International Tables Vol C 4.2.6.8 and 6.1.1.4'
As 0.0499 2.0058 16.6723 2.6345 6.0701 0.2647 3.4313 12.9479 4.2779 47.7972 2.5310 'International Tables Vol C 4.2.6.8 and 6.1.1.4'
B 0.0013 0.0007 2.0545 23.2185 1.3326 1.0210 1.0979 60.3498 0.7068 0.1403 -0.1932 'International Tables Vol C 4.2.6.8 and 6.1.1.4'
F 0.0171 0.0103 3.5392 10.2825 2.6412 4.2944 1.5170 0.2615 1.0243 26.1476 0.2776 'International Tables Vol C 4.2.6.8 and 6.1.1.4'
P 0.1023 0.0942 6.4345 1.9067 4.1791 27.1570 1.7800 0.5260 1.4908 68.1645 1.1149 'International Tables Vol C 4.2.6.8 and 6.1.1.4'

loop_
_geom_angle_atom_site_label_1
_geom_angle_atom_site_label_2
_geom_angle_atom_site_label_3
_geom_angle
_geom_angle_publ_flag
F1 As1 F2 88.7(2) yes
F1 As1 F3 89.30(19) yes
F2 As1 F3 89.56(18) yes
F1 As1 F4 90.4(2) yes
F2 As1 F4 90.88(19) yes
F3 As1 F4 179.48(19) yes
F1 As1 F5 91.0(2) yes
F2 As1 F5 179.2(2) yes
F3 As1 F5 89.68(19) yes
F4 As1 F5 89.9(2) yes
F1 As1 F6 178.4(2) yes
F2 As1 F6 90.0(2) yes
F3 As1 F6 89.8(2) yes
F4 As1 F6 90.5(2) yes
F5 As1 F6 90.3(3) yes
F11 As2 F12 90.3(2) yes
F11 As2 F13 178.9(3) yes
F12 As2 F13 90.0(2) yes
F11 As2 F14 89.5(2) yes
F12 As2 F14 87.9(2) yes
F13 As2 F14 89.4(3) yes
F11 As2 F15 89.9(2) yes
F12 As2 F15 178.6(2) yes
F13 As2 F15 89.8(2) yes
F14 As2 F15 90.7(3) yes
F11 As2 F16 90.5(3) yes
F12 As2 F16 90.5(2) yes
F13 As2 F16 90.6(3) yes
F14 As2 F16 178.3(3) yes
F15 As2 F16 91.0(3) yes
F21 As3 F22 178.4(3) yes
F21 As3 F23 87.6(3) yes
F22 As3 F23 90.8(3) yes
F21 As3 F24 91.7(4) yes
F22 As3 F24 87.7(4) yes
F23 As3 F24 89.0(4) yes
F21 As3 F25 87.8(4) yes
F22 As3 F25 92.7(4) yes
F23 As3 F25 89.1(5) yes
F24 As3 F25 178.0(4) yes
F21 As3 F26 90.7(4) yes
F22 As3 F26 90.9(4) yes
F23 As3 F26 176.0(5) yes
F24 As3 F26 87.5(5) yes
F25 As3 F26 94.4(5) yes
P1 B1 P2 115.2(3) yes
P1 B1 H1 108.0 no
P2 B1 H1 108.0 no
P1 B1 H2 108.1 no
P2 B1 H2 108.0 no
H1 B1 H2 109.4 no
P3 B2 P4 115.8(3) yes
P3 B2 H3 108.0 no
P4 B2 H3 107.9 no
P3 B2 H4 107.9 no
P4 B2 H4 107.8 no
H3 B2 H4 109.4 no
P5 B3 P6 113.5(3) yes
P5 B3 H5 108.5 no
P6 B3 H5 108.4 no
P5 B3 H6 108.5 no
P6 B3 H6 108.5 no
H5 B3 H6 109.5 no
B1 P1 C1 113.6(3) yes
B1 P1 C2 108.8(3) yes
C1 P1 C2 106.7(3) yes
B1 P1 C11 111.7(2) yes
C1 P1 C11 108.1(3) yes
C2 P1 C11 107.6(3) yes
B1 P2 C3 112.6(3) yes
B1 P2 C4 108.0(3) yes
C3 P2 C4 106.0(3) yes
B1 P2 C21 114.9(3) yes
C3 P2 C21 108.7(3) yes
C4 P2 C21 106.1(3) yes
B2 P3 C31 108.7(3) yes
B2 P3 C32 113.3(3) yes
C31 P3 C32 105.9(3) yes
B2 P3 C41 112.7(2) yes
C31 P3 C41 106.7(3) yes
C32 P3 C41 109.1(3) yes
B2 P4 C33 113.9(3) yes
B2 P4 C34 108.4(3) yes
C33 P4 C34 106.4(3) yes
B2 P4 C51 111.6(2) yes
C33 P4 C51 108.0(3) yes
C34 P4 C51 108.4(3) yes
B3 P5 C61 110.9(3) yes
B3 P5 C62 110.8(3) yes
C61 P5 C62 106.5(3) yes
B3 P5 C71 113.1(3) yes
C61 P5 C71 109.1(3) yes
C62 P5 C71 106.1(3) yes
B3 P6 C63 115.4(3) yes
B3 P6 C64 108.9(3) yes
C63 P6 C64 105.7(3) yes
B3 P6 C81 112.5(3) yes
C63 P6 C81 107.0(3) yes
C64 P6 C81 106.7(3) yes
P1 C1 H11 109.5 no
P1 C1 H12 109.5 no
H11 C1 H12 109.4 no
P1 C1 H13 109.5 no
H11 C1 H13 109.4 no
H12 C1 H13 109.5 no
P1 C2 H21 109.4 no
P1 C2 H22 109.4 no
H21 C2 H22 109.4 no
P1 C2 H23 109.5 no
H21 C2 H23 109.6 no
H22 C2 H23 109.5 no
P2 C3 H31 109.3 no
P2 C3 H32 109.4 no
H31 C3 H32 109.5 no
P2 C3 H33 109.5 no
H31 C3 H33 109.5 no
H32 C3 H33 109.7 no
P2 C4 H41 109.4 no
P2 C4 H42 109.5 no
H41 C4 H42 109.5 no
P2 C4 H43 109.5 no
H41 C4 H43 109.5 no
H42 C4 H43 109.5 no
P1 C11 C12 120.8(4) yes
P1 C11 C16 119.7(4) yes
C12 C11 C16 119.3(5) yes
C11 C12 C13 119.8(5) yes
C11 C12 H121 120.2 no
C13 C12 H121 120.1 no
C12 C13 C14 120.4(5) yes
C12 C13 H131 119.8 no
C14 C13 H131 119.8 no
C13 C14 C15 120.3(5) yes
C13 C14 H141 119.9 no
C15 C14 H141 119.8 no
C14 C15 C16 119.9(5) yes
C14 C15 H151 120.2 no
C16 C15 H151 119.9 no
C11 C16 C15 120.3(5) yes
C11 C16 H161 119.8 no
C15 C16 H161 119.8 no
P2 C21 C22 118.5(4) yes
P2 C21 C26 122.0(4) yes
C22 C21 C26 119.5(5) yes
C21 C22 C23 120.3(5) yes
C21 C22 H221 119.8 no
C23 C22 H221 119.9 no
C22 C23 C24 120.0(6) yes
C22 C23 H231 119.9 no
C24 C23 H231 120.0 no
C23 C24 C25 119.9(6) yes
C23 C24 H241 120.1 no
C25 C24 H241 120.0 no
C24 C25 C26 120.9(5) yes
C24 C25 H251 119.6 no
C26 C25 H251 119.5 no
C25 C26 C21 119.4(5) yes
C25 C26 H261 120.3 no
C21 C26 H261 120.3 no
P3 C31 H311 109.4 no
P3 C31 H312 109.5 no
H311 C31 H312 109.5 no
P3 C31 H313 109.5 no
H311 C31 H313 109.4 no
H312 C31 H313 109.6 no
P3 C32 H321 109.4 no
P3 C32 H322 109.4 no
H321 C32 H322 109.5 no
P3 C32 H323 109.5 no
H321 C32 H323 109.6 no
H322 C32 H323 109.5 no
P4 C33 H331 109.5 no
P4 C33 H332 109.3 no
H331 C33 H332 109.5 no
P4 C33 H333 109.4 no
H331 C33 H333 109.7 no
H332 C33 H333 109.4 no
P4 C34 H341 109.5 no
P4 C34 H342 109.4 no
H341 C34 H342 109.5 no
P4 C34 H343 109.4 no
H341 C34 H343 109.5 no
H342 C34 H343 109.5 no
P3 C41 C42 122.2(4) yes
P3 C41 C46 118.2(4) yes
C42 C41 C46 119.7(5) yes
C41 C42 C43 119.9(5) yes
C41 C42 H421 120.1 no
C43 C42 H421 120.0 no
C42 C43 C44 119.5(5) yes
C42 C43 H431 120.2 no
C44 C43 H431 120.2 no
C43 C44 C45 121.0(5) yes
C43 C44 H441 119.4 no
C45 C44 H441 119.5 no
C44 C45 C46 120.0(6) yes
C44 C45 H451 120.1 no
C46 C45 H451 119.9 no
C45 C46 C41 119.7(5) yes
C45 C46 H461 120.1 no
C41 C46 H461 120.1 no
P4 C51 C52 120.0(4) yes
P4 C51 C56 120.8(4) yes
C52 C51 C56 118.8(5) yes
C51 C52 C53 120.4(5) yes
C51 C52 H521 119.9 no
C53 C52 H521 119.8 no
C52 C53 C54 120.2(5) yes
C52 C53 H531 119.9 no
C54 C53 H531 120.0 no
C53 C54 C55 119.9(5) yes
C53 C54 H541 120.1 no
C55 C54 H541 120.0 no
C54 C55 C56 120.0(5) yes
C54 C55 H551 120.0 no
C56 C55 H551 120.0 no
C51 C56 C55 120.7(5) yes
C51 C56 H561 119.7 no
C55 C56 H561 119.6 no
P5 C61 H611 109.5 no
P5 C61 H612 109.4 no
H611 C61 H612 109.6 no
P5 C61 H613 109.4 no
H611 C61 H613 109.5 no
H612 C61 H613 109.5 no
P5 C62 H621 109.4 no
P5 C62 H622 109.4 no
H621 C62 H622 109.4 no
P5 C62 H623 109.5 no
H621 C62 H623 109.6 no
H622 C62 H623 109.5 no
P6 C63 H631 109.5 no
P6 C63 H632 109.4 no
H631 C63 H632 109.6 no
P6 C63 H633 109.4 no
H631 C63 H633 109.5 no
H632 C63 H633 109.4 no
P6 C64 H641 109.6 no
P6 C64 H642 109.4 no
H641 C64 H642 109.4 no
P6 C64 H643 109.5 no
H641 C64 H643 109.6 no
H642 C64 H643 109.3 no
P5 C71 C72 123.2(4) yes
P5 C71 C76 117.2(4) yes
C72 C71 C76 119.5(5) yes
C71 C72 C73 120.0(7) yes
C71 C72 H721 120.0 no
C73 C72 H721 120.0 no
C72 C73 C74 120.0(7) yes
C72 C73 H731 120.0 no
C74 C73 H731 120.0 no
C73 C74 C75 120.4(7) yes
C73 C74 H741 119.7 no
C75 C74 H741 119.9 no
C74 C75 C76 120.2(7) yes
C74 C75 H751 120.0 no
C76 C75 H751 119.9 no
C75 C76 C71 119.9(6) yes
C75 C76 H761 120.0 no
C71 C76 H761 120.1 no
P6 C81 C82 122.5(4) yes
P6 C81 C86 118.5(4) yes
C82 C81 C86 118.9(5) yes
C81 C82 C83 120.4(5) yes
C81 C82 H821 119.8 no
C83 C82 H821 119.7 no
C82 C83 C84 119.8(6) yes
C82 C83 H831 120.1 no
C84 C83 H831 120.1 no
C83 C84 C85 120.6(6) yes
C83 C84 H841 119.7 no
C85 C84 H841 119.8 no
C84 C85 C86 120.1(6) yes
C84 C85 H851 119.9 no
C86 C85 H851 120.0 no
C85 C86 C81 120.1(6) yes
C85 C86 H861 120.0 no
C81 C86 H861 119.9 no

loop_
_geom_bond_atom_site_label_1
_geom_bond_atom_site_label_2
_geom_bond_distance
_geom_bond_publ_flag
As1 F1 1.707(4) yes
As1 F2 1.708(3) yes
As1 F3 1.714(3) yes
As1 F4 1.711(3) yes
As1 F5 1.702(4) yes
As1 F6 1.707(4) yes
As2 F11 1.704(4) yes
As2 F12 1.708(3) yes
As2 F13 1.694(4) yes
As2 F14 1.701(4) yes
As2 F15 1.704(4) yes
As2 F16 1.691(4) yes
As3 F21 1.680(5) yes
As3 F22 1.682(5) yes
As3 F23 1.665(6) yes
As3 F24 1.669(6) yes
As3 F25 1.638(6) yes
As3 F26 1.663(7) yes
B1 P1 1.922(6) yes
B1 P2 1.924(6) yes
B1 H1 1.101 no
B1 H2 1.100 no
B2 P3 1.917(5) yes
B2 P4 1.935(6) yes
B2 H3 1.099 no
B2 H4 1.101 no
B3 P5 1.927(7) yes
B3 P6 1.920(7) yes
B3 H5 1.100 no
B3 H6 1.100 no
P1 C1 1.797(6) yes
P1 C2 1.809(6) yes
P1 C11 1.805(5) yes
P2 C3 1.804(6) yes
P2 C4 1.804(6) yes
P2 C21 1.801(5) yes
P3 C31 1.813(6) yes
P3 C32 1.799(6) yes
P3 C41 1.798(5) yes
P4 C33 1.802(6) yes
P4 C34 1.800(5) yes
P4 C51 1.801(5) yes
P5 C61 1.805(6) yes
P5 C62 1.793(6) yes
P5 C71 1.804(5) yes
P6 C63 1.786(6) yes
P6 C64 1.796(6) yes
P6 C81 1.806(5) yes
C1 H11 0.951 no
C1 H12 0.950 no
C1 H13 0.950 no
C2 H21 0.950 no
C2 H22 0.951 no
C2 H23 0.949 no
C3 H31 0.951 no
C3 H32 0.949 no
C3 H33 0.949 no
C4 H41 0.950 no
C4 H42 0.950 no
C4 H43 0.950 no
C11 C12 1.396(7) yes
C11 C16 1.393(7) yes
C12 C13 1.388(8) yes
C12 H121 0.949 no
C13 C14 1.379(9) yes
C13 H131 0.949 no
C14 C15 1.378(9) yes
C14 H141 0.950 no
C15 C16 1.388(8) yes
C15 H151 0.950 no
C16 H161 0.950 no
C21 C22 1.396(8) yes
C21 C26 1.389(7) yes
C22 C23 1.380(8) yes
C22 H221 0.949 no
C23 C24 1.385(9) yes
C23 H231 0.951 no
C24 C25 1.371(9) yes
C24 H241 0.951 no
C25 C26 1.391(8) yes
C25 H251 0.950 no
C26 H261 0.950 no
C31 H311 0.951 no
C31 H312 0.949 no
C31 H313 0.950 no
C32 H321 0.950 no
C32 H322 0.950 no
C32 H323 0.949 no
C33 H331 0.948 no
C33 H332 0.951 no
C33 H333 0.949 no
C34 H341 0.950 no
C34 H342 0.950 no
C34 H343 0.950 no
C41 C42 1.391(7) yes
C41 C46 1.388(7) yes
C42 C43 1.394(8) yes
C42 H421 0.949 no
C43 C44 1.372(9) yes
C43 H431 0.950 no
C44 C45 1.370(9) yes
C44 H441 0.951 no
C45 C46 1.390(8) yes
C45 H451 0.950 no
C46 H461 0.950 no
C51 C52 1.393(7) yes
C51 C56 1.390(7) yes
C52 C53 1.387(8) yes
C52 H521 0.951 no
C53 C54 1.380(9) yes
C53 H531 0.950 no
C54 C55 1.383(8) yes
C54 H541 0.950 no
C55 C56 1.381(8) yes
C55 H551 0.949 no
C56 H561 0.951 no
C61 H611 0.949 no
C61 H612 0.950 no
C61 H613 0.950 no
C62 H621 0.950 no
C62 H622 0.951 no
C62 H623 0.949 no
C63 H631 0.949 no
C63 H632 0.950 no
C63 H633 0.951 no
C64 H641 0.949 no
C64 H642 0.952 no
C64 H643 0.950 no
C71 C72 1.388(7) yes
C71 C76 1.381(8) yes
C72 C73 1.387(10) yes
C72 H721 0.952 no
C73 C74 1.381(12) yes
C73 H731 0.950 no
C74 C75 1.361(12) yes
C74 H741 0.949 no
C75 C76 1.400(9) yes
C75 H751 0.949 no
C76 H761 0.948 no
C81 C82 1.383(7) yes
C81 C86 1.390(8) yes
C82 C83 1.395(8) yes
C82 H821 0.950 no
C83 C84 1.366(9) yes
C83 H831 0.950 no
C84 C85 1.370(10) yes
C84 H841 0.950 no
C85 C86 1.392(9) yes
C85 H851 0.951 no
C86 H861 0.951 no
